data_7025336
loop_
_publ_author_name
'Beckett, Michael A.'
'Horton, Peter N.'
'Hursthouse, Michael B.'
'Knox, David A.'
'Timmis, James L.'

_publ_section_title
;
 Structural (XRD) and thermal (DSC, TGA) and BET analysis of materials
 derived from non-metal cation pentaborate salts.
;
_journal_issue 16
_journal_name_full 'Dalton transactions (Cambridge, England : 2003)'
_journal_page_first 3944
_journal_page_last 3951
_journal_paper_doi 10.1039/b927072h
_journal_volume 39
_journal_year 2010
_chemical_formula_sum 'C7 H20 B5 N O11'
_chemical_formula_weight 348.29
_chemical_name_systematic
;
?
;
_space_group_IT_number 5
_symmetry_cell_setting monoclinic
_symmetry_space_group_name_Hall 'C 2y'
_symmetry_space_group_name_H-M 'C 1 2 1'
_atom_sites_solution_hydrogens geom
_atom_sites_solution_primary direct
_atom_sites_solution_secondary difmap
_audit_creation_method SHELXL-97
_cell_angle_alpha 90.00
_cell_angle_beta 103.911(2)
_cell_angle_gamma 90.00
_cell_formula_units_Z 4
_cell_length_a 14.7118(3)
_cell_length_b 11.4599(3)
_cell_length_c 9.8194(3)
_cell_measurement_reflns_used 3593
_cell_measurement_temperature 120(2)
_cell_measurement_theta_max 27.485
_cell_measurement_theta_min 2.910
_cell_volume 1606.95(7)
_computing_cell_refinement 'DENZO (Otwinowski & Minor, 1997) & COLLECT (Hooft, R.W.W., 1998)'
_computing_data_collection 'COLLECT (Hooft, R.W.W., 1998)'
_computing_data_reduction 'DENZO (Otwinowski & Minor, 1997) & COLLECT (Hooft, R.W.W., 1998)'
_computing_molecular_graphics 'ORTEP3 for Windows (Farrugia, 1997)'
_computing_publication_material 'WinGX (Farrugia, 1999)'
_computing_structure_refinement 'SHELXL-97 (Sheldrick, 1997b)'
_computing_structure_solution 'SHELXS-97 (Sheldrick, 1997a)'
_diffrn_ambient_temperature 120(2)
_diffrn_detector_area_resol_mean 9.091
_diffrn_measured_fraction_theta_full 0.996
_diffrn_measured_fraction_theta_max 0.996
_diffrn_measurement_device_type 'Bruker-Nonius 95mm CCD camera on \k-goniostat'
_diffrn_measurement_method '\f & \w scans'
_diffrn_radiation_monochromator '10cm confocal mirrors'
_diffrn_radiation_source 'Bruker-Nonius FR591 rotating anode'
_diffrn_radiation_type MoK\a
_diffrn_radiation_wavelength 0.71073
_diffrn_reflns_av_R_equivalents 0.0430
_diffrn_reflns_av_sigmaI/netI 0.0293
_diffrn_reflns_limit_h_max 19
_diffrn_reflns_limit_h_min -19
_diffrn_reflns_limit_k_max 14
_diffrn_reflns_limit_k_min -14
_diffrn_reflns_limit_l_max 12
_diffrn_reflns_limit_l_min -12
_diffrn_reflns_number 13456
_diffrn_reflns_theta_full 27.48
_diffrn_reflns_theta_max 27.48
_diffrn_reflns_theta_min 3.13
_exptl_absorpt_coefficient_mu 0.125
_exptl_absorpt_correction_T_max 0.9802
_exptl_absorpt_correction_T_min 0.9286
_exptl_absorpt_correction_type multi-scan
_exptl_absorpt_process_details 'SADABS V2.10 (Sheldrick, G.M., 2003)'
_exptl_crystal_colour 'Light Yellow'
_exptl_crystal_density_diffrn 1.440
_exptl_crystal_density_method 'not measured'
_exptl_crystal_description Plate
_exptl_crystal_F_000 728
_exptl_crystal_size_max 0.60
_exptl_crystal_size_mid 0.36
_exptl_crystal_size_min 0.16
_refine_diff_density_max 0.375
_refine_diff_density_min -0.280
_refine_diff_density_rms 0.057
_refine_ls_abs_structure_details 'Flack H D (1983), Acta Cryst. A39, 876-881'
_refine_ls_extinction_method none
_refine_ls_goodness_of_fit_ref 1.077
_refine_ls_hydrogen_treatment constr
_refine_ls_matrix_type full
_refine_ls_number_parameters 473
_refine_ls_number_reflns 1932
_refine_ls_number_restraints 1371
_refine_ls_restrained_S_all 0.878
_refine_ls_R_factor_all 0.0721
_refine_ls_R_factor_gt 0.0599
_refine_ls_shift/su_max 0.003
_refine_ls_shift/su_mean 0.000
_refine_ls_structure_factor_coef Fsqd
_refine_ls_weighting_details 'calc w=1/[\s^2^(Fo^2^)+(0.0854P)^2^+2.9712P] where P=(Fo^2^+2Fc^2^)/3'
_refine_ls_weighting_scheme calc
_refine_ls_wR_factor_gt 0.1566
_refine_ls_wR_factor_ref 0.1702
_reflns_number_gt 1589
_reflns_number_total 1932
_reflns_threshold_expression >2sigma(I)
_cod_data_source_file b927072h.txt
_cod_data_source_block 1f
_cod_original_sg_symbol_H-M C2
_cod_database_code 7025336

loop_
_symmetry_equiv_pos_as_xyz
'x, y, z'
'-x, y, -z'
'x+1/2, y+1/2, z'
'-x+1/2, y+1/2, -z'

loop_
_atom_site_label
_atom_site_type_symbol
_atom_site_fract_x
_atom_site_fract_y
_atom_site_fract_z
_atom_site_U_iso_or_equiv
_atom_site_adp_type
_atom_site_occupancy
_atom_site_symmetry_multiplicity
_atom_site_calc_flag
_atom_site_refinement_flags
_atom_site_disorder_assembly
_atom_site_disorder_group
B1 B 0.19001(18) 0.6216(7) 0.4134(3) 0.0247(6) Uani 1 1 d U . .
B2 B 0.2987(5) 0.5179(6) 0.6102(6) 0.0309(12) Uani 1 1 d U . .
B3 B 0.2984(5) 0.7253(7) 0.6071(7) 0.0373(14) Uani 1 1 d U . .
B4 B 0.12292(19) 0.6214(8) 0.1551(3) 0.0299(6) Uani 1 1 d U . .
B5 B 0.0182(2) 0.6208(10) 0.3078(3) 0.0419(9) Uani 1 1 d U . .
O1 O 0.2340(2) 0.5143(3) 0.4836(4) 0.0285(8) Uani 1 1 d U . .
O2 O 0.32967(15) 0.6187(5) 0.6742(2) 0.0424(5) Uani 1 1 d U . .
O3 O 0.2360(3) 0.7247(3) 0.4828(3) 0.0279(8) Uani 1 1 d U . .
O4 O 0.19733(11) 0.6202(5) 0.26696(17) 0.0268(4) Uani 1 1 d U . .
O5 O 0.03235(12) 0.6192(7) 0.17295(19) 0.0458(6) Uani 1 1 d U . .
O6 O 0.09107(11) 0.6201(5) 0.42025(17) 0.0280(4) Uani 1 1 d U . .
O7 O 0.3361(4) 0.4159(4) 0.6722(5) 0.0576(16) Uani 1 1 d U . .
H7 H 0.3180 0.3600 0.6170 0.086 Uiso 1 1 calc R . .
O8 O 0.3340(4) 0.8224(4) 0.6752(5) 0.0518(14) Uani 1 1 d U . .
H8 H 0.3008 0.8799 0.6412 0.078 Uiso 1 1 calc R . .
O9 O 0.13881(12) 0.6201(6) 0.02546(18) 0.0404(5) Uani 1 1 d U . .
H9 H 0.0896 0.6389 -0.0337 0.061 Uiso 1 1 calc R . .
O10 O -0.07180(15) 0.6196(11) 0.3158(2) 0.0876(14) Uani 1 1 d U . .
H10 H -0.0762 0.6506 0.3915 0.131 Uiso 1 1 calc R . .
N11 N 0.3632(14) 0.6211(18) 0.1289(19) 0.050(4) Uani 0.225(3) 1 d PDU A 1
H11 H 0.3132 0.6074 0.1694 0.059 Uiso 0.225(3) 1 calc PR A 1
C12 C 0.4538(17) 0.625(2) 0.242(2) 0.051(5) Uani 0.225(3) 1 d PDU A 1
H12A H 0.4639 0.5494 0.2931 0.061 Uiso 0.225(3) 1 calc PR A 1
H12B H 0.5075 0.6386 0.1996 0.061 Uiso 0.225(3) 1 calc PR A 1
C13 C 0.446(2) 0.721(2) 0.3399(17) 0.066(5) Uani 0.225(3) 1 d PDU A 1
H13A H 0.4012 0.6965 0.3958 0.079 Uiso 0.225(3) 1 calc PR A 1
H13B H 0.5074 0.7320 0.4061 0.079 Uiso 0.225(3) 1 calc PR A 1
C14 C 0.415(3) 0.835(2) 0.278(3) 0.079(6) Uani 0.225(3) 1 d PDU A 1
H14A H 0.4706 0.8772 0.2643 0.094 Uiso 0.225(3) 1 calc PR A 1
H14B H 0.3899 0.8801 0.3472 0.094 Uiso 0.225(3) 1 calc PR A 1
C15 C 0.341(2) 0.837(2) 0.139(3) 0.070(5) Uani 0.225(3) 1 d PDU A 1
H15A H 0.2777 0.8376 0.1579 0.084 Uiso 0.225(3) 1 calc PR A 1
H15B H 0.3478 0.9097 0.0877 0.084 Uiso 0.225(3) 1 calc PR A 1
C16 C 0.349(2) 0.7360(19) 0.050(2) 0.057(4) Uani 0.225(3) 1 d PDU A 1
H16A H 0.4018 0.7489 0.0060 0.069 Uiso 0.225(3) 1 calc PR A 1
H16B H 0.2910 0.7306 -0.0266 0.069 Uiso 0.225(3) 1 calc PR A 1
C17 C 0.3643(18) 0.5304(17) 0.019(2) 0.052(4) Uani 0.225(3) 1 d PDU A 1
H17A H 0.2995 0.5161 -0.0363 0.062 Uiso 0.225(3) 1 calc PR A 1
H17B H 0.4009 0.5600 -0.0465 0.062 Uiso 0.225(3) 1 calc PR A 1
C18 C 0.405(2) 0.4205(19) 0.081(3) 0.062(5) Uani 0.225(3) 1 d PDU A 1
H18A H 0.4706 0.4324 0.1349 0.075 Uiso 0.225(3) 1 calc PR A 1
H18B H 0.4048 0.3614 0.0070 0.075 Uiso 0.225(3) 1 calc PR A 1
O19 O 0.3420(12) 0.3819(13) 0.1783(17) 0.041(3) Uani 0.225(3) 1 d PDU A 1
H19 H 0.2868 0.3733 0.1306 0.061 Uiso 0.225(3) 1 calc PR A 1
N21 N 0.3551(19) 0.6455(15) 0.152(2) 0.049(4) Uani 0.221(7) 1 d PDU B 2
H21 H 0.3052 0.6262 0.1907 0.059 Uiso 0.221(7) 1 calc PR B 2
C22 C 0.4438(19) 0.625(2) 0.265(3) 0.046(5) Uani 0.221(7) 1 d PDU B 2
H22A H 0.4502 0.6850 0.3390 0.056 Uiso 0.221(7) 1 calc PR B 2
H22B H 0.4990 0.6297 0.2241 0.056 Uiso 0.221(7) 1 calc PR B 2
C23 C 0.4379(19) 0.505(2) 0.326(2) 0.058(5) Uani 0.221(7) 1 d PDU B 2
H23A H 0.5009 0.4693 0.3476 0.070 Uiso 0.221(7) 1 calc PR B 2
H23B H 0.4189 0.5136 0.4158 0.070 Uiso 0.221(7) 1 calc PR B 2
C24 C 0.371(2) 0.426(2) 0.233(3) 0.075(5) Uani 0.221(7) 1 d PDU B 2
H24A H 0.3082 0.4385 0.2491 0.090 Uiso 0.221(7) 1 calc PR B 2
H24B H 0.3898 0.3443 0.2597 0.090 Uiso 0.221(7) 1 calc PR B 2
C25 C 0.367(3) 0.4424(19) 0.077(3) 0.064(5) Uani 0.221(7) 1 d PDU B 2
H25A H 0.4264 0.4149 0.0579 0.076 Uiso 0.221(7) 1 calc PR B 2
H25B H 0.3158 0.3933 0.0218 0.076 Uiso 0.221(7) 1 calc PR B 2
C26 C 0.351(3) 0.5647(19) 0.030(2) 0.055(5) Uani 0.221(7) 1 d PDU B 2
H26A H 0.2887 0.5714 -0.0368 0.066 Uiso 0.221(7) 1 calc PR B 2
H26B H 0.3990 0.5880 -0.0204 0.066 Uiso 0.221(7) 1 calc PR B 2
C27 C 0.3408(17) 0.7692(16) 0.103(2) 0.053(5) Uani 0.221(7) 1 d PDU B 2
H27A H 0.3279 0.7711 -0.0011 0.063 Uiso 0.221(7) 1 calc PR B 2
H27B H 0.2858 0.8023 0.1305 0.063 Uiso 0.221(7) 1 calc PR B 2
C28 C 0.423(2) 0.840(3) 0.162(3) 0.068(5) Uani 0.221(7) 1 d PDU B 2
H28A H 0.4141 0.9194 0.1202 0.082 Uiso 0.221(7) 1 calc PR B 2
H28B H 0.4785 0.8052 0.1370 0.082 Uiso 0.221(7) 1 calc PR B 2
O29 O 0.441(2) 0.850(3) 0.323(3) 0.135(10) Uani 0.221(7) 1 d PDU B 2
H29 H 0.4988 0.8574 0.3581 0.203 Uiso 0.221(7) 1 calc PR B 2
N31 N 0.3552(14) 0.5912(11) 0.1603(18) 0.035(3) Uani 0.250(6) 1 d PDU C 3
H31 H 0.2988 0.6117 0.1811 0.043 Uiso 0.250(6) 1 calc PR C 3
C32 C 0.356(2) 0.6589(16) 0.0276(18) 0.048(4) Uani 0.250(6) 1 d PDU C 3
H32A H 0.4174 0.6478 0.0038 0.058 Uiso 0.250(6) 1 calc PR C 3
H32B H 0.3067 0.6289 -0.0513 0.058 Uiso 0.250(6) 1 calc PR C 3
C33 C 0.341(2) 0.7864(17) 0.048(2) 0.062(5) Uani 0.250(6) 1 d PDU C 3
H33A H 0.3881 0.8307 0.0134 0.074 Uiso 0.250(6) 1 calc PR C 3
H33B H 0.2786 0.8075 -0.0116 0.074 Uiso 0.250(6) 1 calc PR C 3
C34 C 0.3439(19) 0.8266(19) 0.191(2) 0.060(5) Uani 0.250(6) 1 d PDU C 3
H34A H 0.2823 0.8131 0.2121 0.072 Uiso 0.250(6) 1 calc PR C 3
H34B H 0.3567 0.9114 0.1971 0.072 Uiso 0.250(6) 1 calc PR C 3
C35 C 0.4198(19) 0.7623(17) 0.298(2) 0.058(5) Uani 0.250(6) 1 d PDU C 3
H35A H 0.4808 0.7985 0.2977 0.069 Uiso 0.250(6) 1 calc PR C 3
H35B H 0.4083 0.7759 0.3921 0.069 Uiso 0.250(6) 1 calc PR C 3
C36 C 0.4284(18) 0.6364(17) 0.280(2) 0.055(4) Uani 0.250(6) 1 d PDU C 3
H36A H 0.4234 0.5961 0.3671 0.065 Uiso 0.250(6) 1 calc PR C 3
H36B H 0.4910 0.6190 0.2641 0.065 Uiso 0.250(6) 1 calc PR C 3
C37 C 0.3497(13) 0.4640(14) 0.142(3) 0.063(4) Uani 0.250(6) 1 d PDU C 3
H37A H 0.3033 0.4322 0.1900 0.075 Uiso 0.250(6) 1 calc PR C 3
H37B H 0.3279 0.4457 0.0406 0.075 Uiso 0.250(6) 1 calc PR C 3
C38 C 0.4395(15) 0.408(2) 0.197(3) 0.067(5) Uani 0.250(6) 1 d PDU C 3
H38A H 0.4320 0.3225 0.1902 0.080 Uiso 0.250(6) 1 calc PR C 3
H38B H 0.4628 0.4289 0.2973 0.080 Uiso 0.250(6) 1 calc PR C 3
O39 O 0.5105(12) 0.447(2) 0.1155(19) 0.100(6) Uani 0.250(6) 1 d PDU C 3
H39 H 0.5427 0.3898 0.1021 0.149 Uiso 0.250(6) 1 calc PR C 3
N41 N 0.3715(10) 0.6448(11) 0.1885(14) 0.052(3) Uani 0.304(7) 1 d PDU D 4
H41 H 0.3118 0.6453 0.2046 0.062 Uiso 0.304(7) 1 calc PR D 4
C42 C 0.3652(15) 0.6029(15) 0.0390(14) 0.054(3) Uani 0.304(7) 1 d PDU D 4
H42A H 0.3159 0.6467 -0.0279 0.065 Uiso 0.304(7) 1 calc PR D 4
H42B H 0.4256 0.6158 0.0136 0.065 Uiso 0.304(7) 1 calc PR D 4
C43 C 0.3419(16) 0.4745(16) 0.033(2) 0.064(5) Uani 0.304(7) 1 d PDU D 4
H43A H 0.2781 0.4644 0.0479 0.077 Uiso 0.304(7) 1 calc PR D 4
H43B H 0.3411 0.4449 -0.0620 0.077 Uiso 0.304(7) 1 calc PR D 4
C44 C 0.4080(16) 0.4032(18) 0.138(2) 0.072(5) Uani 0.304(7) 1 d PDU D 4
H44A H 0.4721 0.4106 0.1229 0.087 Uiso 0.304(7) 1 calc PR D 4
H44B H 0.3895 0.3200 0.1274 0.087 Uiso 0.304(7) 1 calc PR D 4
C45 C 0.4060(17) 0.4475(15) 0.2863(18) 0.068(5) Uani 0.304(7) 1 d PDU D 4
H45A H 0.3422 0.4390 0.3014 0.081 Uiso 0.304(7) 1 calc PR D 4
H45B H 0.4497 0.4011 0.3585 0.081 Uiso 0.304(7) 1 calc PR D 4
C46 C 0.4339(14) 0.5710(14) 0.2977(19) 0.065(4) Uani 0.304(7) 1 d PDU D 4
H46A H 0.4992 0.5778 0.2879 0.079 Uiso 0.304(7) 1 calc PR D 4
H46B H 0.4322 0.6003 0.3918 0.079 Uiso 0.304(7) 1 calc PR D 4
C47 C 0.4092(16) 0.7657(14) 0.2026(17) 0.079(4) Uani 0.304(7) 1 d PDU D 4
H47A H 0.3808 0.8064 0.2712 0.094 Uiso 0.304(7) 1 calc PR D 4
H47B H 0.4772 0.7600 0.2456 0.094 Uiso 0.304(7) 1 calc PR D 4
C48 C 0.3983(18) 0.8391(16) 0.0851(18) 0.063(4) Uani 0.304(7) 1 d PDU D 4
H48A H 0.4282 0.9145 0.1187 0.076 Uiso 0.304(7) 1 calc PR D 4
H48B H 0.3305 0.8545 0.0505 0.076 Uiso 0.304(7) 1 calc PR D 4
O49 O 0.4346(9) 0.8030(14) -0.0398(11) 0.080(4) Uani 0.304(7) 1 d PDU D 4
H49 H 0.3893 0.7928 -0.1094 0.120 Uiso 0.304(7) 1 calc PR D 4

loop_
_atom_site_aniso_label
_atom_site_aniso_U_11
_atom_site_aniso_U_22
_atom_site_aniso_U_33
_atom_site_aniso_U_23
_atom_site_aniso_U_13
_atom_site_aniso_U_12
B1 0.0194(11) 0.0343(14) 0.0188(11) 0.000(3) 0.0011(9) -0.006(3)
B2 0.029(3) 0.033(3) 0.022(3) 0.003(2) -0.010(2) 0.006(2)
B3 0.031(3) 0.041(3) 0.035(3) 0.004(3) -0.003(2) 0.006(3)
B4 0.0212(12) 0.0466(17) 0.0206(12) 0.003(3) 0.0020(10) -0.003(3)
B5 0.0196(13) 0.085(3) 0.0195(14) 0.010(4) 0.0010(11) -0.009(4)
O1 0.0222(18) 0.033(2) 0.0235(17) 0.0011(17) -0.0070(13) 0.0037(15)
O2 0.0446(11) 0.0386(11) 0.0304(10) 0.003(2) -0.0178(8) 0.001(2)
O3 0.029(2) 0.035(2) 0.0178(16) 0.0004(17) 0.0015(13) 0.0031(16)
O4 0.0183(8) 0.0409(10) 0.0194(8) 0.0043(19) 0.0009(6) -0.0032(19)
O5 0.0186(9) 0.1029(19) 0.0145(8) -0.002(3) 0.0010(6) 0.001(3)
O6 0.0186(8) 0.0484(11) 0.0157(8) -0.003(2) 0.0016(6) 0.001(2)
O7 0.062(4) 0.041(2) 0.046(3) 0.005(2) -0.034(2) 0.002(2)
O8 0.064(3) 0.036(2) 0.037(3) 0.0046(19) -0.022(2) -0.005(2)
O9 0.0209(8) 0.0816(16) 0.0168(8) -0.001(3) 0.0009(6) 0.004(3)
O10 0.0199(10) 0.224(4) 0.0173(10) -0.006(5) 0.0018(8) -0.003(5)
N11 0.035(6) 0.068(7) 0.045(7) -0.008(8) 0.010(6) 0.001(8)
C12 0.039(7) 0.074(8) 0.038(7) -0.005(8) 0.007(6) 0.006(9)
C13 0.054(10) 0.073(10) 0.073(10) -0.003(9) 0.021(8) 0.003(9)
C14 0.071(11) 0.082(10) 0.073(10) -0.003(10) -0.001(10) -0.001(10)
C15 0.066(9) 0.086(9) 0.055(10) 0.012(9) 0.010(9) -0.015(9)
C16 0.048(8) 0.075(8) 0.048(8) 0.015(7) 0.010(7) -0.019(8)
C17 0.044(8) 0.063(9) 0.054(8) 0.000(7) 0.021(7) -0.011(8)
C18 0.055(10) 0.068(9) 0.061(10) 0.010(9) 0.008(9) -0.014(9)
O19 0.039(5) 0.036(5) 0.046(5) 0.006(4) 0.009(4) -0.002(4)
N21 0.043(5) 0.058(5) 0.046(5) -0.001(4) 0.013(4) -0.004(4)
C22 0.030(8) 0.073(8) 0.036(7) 0.006(8) 0.007(7) 0.003(8)
C23 0.044(9) 0.072(10) 0.066(9) 0.007(9) 0.027(8) 0.002(9)
C24 0.058(11) 0.087(10) 0.073(11) -0.010(10) 0.000(10) 0.024(9)
C25 0.058(10) 0.074(9) 0.055(9) 0.002(9) 0.006(9) 0.007(9)
C26 0.051(6) 0.060(6) 0.055(5) -0.003(4) 0.015(4) 0.000(4)
C27 0.053(8) 0.065(8) 0.035(8) -0.007(7) 0.001(8) 0.000(7)
C28 0.062(9) 0.085(9) 0.055(9) 0.015(9) 0.009(9) -0.023(8)
O29 0.113(18) 0.135(18) 0.134(16) -0.030(16) -0.015(15) -0.005(16)
N31 0.026(4) 0.046(5) 0.037(5) -0.002(4) 0.013(3) 0.004(4)
C32 0.047(5) 0.054(5) 0.044(5) 0.003(4) 0.013(4) 0.003(4)
C33 0.062(9) 0.072(9) 0.044(9) 0.016(8) -0.002(8) -0.006(9)
C34 0.051(8) 0.079(9) 0.043(9) 0.012(8) -0.001(8) -0.017(8)
C35 0.053(9) 0.073(9) 0.044(8) 0.007(8) 0.006(8) -0.013(9)
C36 0.042(7) 0.074(8) 0.048(7) 0.002(7) 0.012(7) 0.005(8)
C37 0.054(8) 0.068(8) 0.069(9) -0.004(8) 0.019(7) 0.008(7)
C38 0.060(9) 0.081(9) 0.060(10) -0.020(8) 0.013(8) 0.018(8)
O39 0.079(10) 0.127(16) 0.094(13) -0.024(12) 0.022(10) 0.024(11)
N41 0.028(5) 0.081(7) 0.052(6) -0.015(6) 0.021(5) -0.010(5)
C42 0.064(7) 0.071(8) 0.040(6) -0.004(7) 0.038(5) -0.001(8)
C43 0.045(8) 0.075(9) 0.068(9) -0.003(8) 0.004(8) 0.005(8)
C44 0.040(8) 0.089(9) 0.064(10) -0.004(8) -0.032(8) 0.023(7)
C45 0.047(9) 0.090(9) 0.053(8) -0.034(8) -0.015(7) 0.019(8)
C46 0.034(7) 0.087(9) 0.066(8) -0.009(8) -0.006(7) 0.007(9)
C47 0.069(7) 0.088(7) 0.072(7) -0.004(7) 0.002(7) 0.001(7)
C48 0.080(9) 0.071(8) 0.035(7) -0.005(7) 0.008(7) -0.005(8)
O49 0.095(10) 0.089(10) 0.042(6) 0.009(6) -0.010(6) -0.017(8)

loop_
_atom_type_symbol
_atom_type_description
_atom_type_scat_dispersion_real
_atom_type_scat_dispersion_imag
_atom_type_scat_source
C C 0.0033 0.0000 'International Tables Vol C Tables 4.2.6.8 and 6.1.1.4'
H H 0.0000 0.0000 'International Tables Vol C Tables 4.2.6.8 and 6.1.1.4'
B B 0.0013 0.0000 'International Tables Vol C Tables 4.2.6.8 and 6.1.1.4'
N N 0.0061 0.0000 'International Tables Vol C Tables 4.2.6.8 and 6.1.1.4'
O O 0.0106 0.0000 'International Tables Vol C Tables 4.2.6.8 and 6.1.1.4'

loop_
_geom_angle_atom_site_label_1
_geom_angle_atom_site_label_2
_geom_angle_atom_site_label_3
_geom_angle
O3 B1 O4 109.5(4)
O3 B1 O6 110.0(5)
O4 B1 O6 110.52(18)
O3 B1 O1 110.92(19)
O4 B1 O1 108.6(4)
O6 B1 O1 107.2(4)
O2 B2 O1 122.2(5)
O2 B2 O7 118.2(4)
O1 B2 O7 119.6(6)
O8 B3 O3 124.1(6)
O8 B3 O2 116.2(5)
O3 B3 O2 119.8(6)
O9 B4 O4 118.5(2)
O9 B4 O5 120.7(2)
O4 B4 O5 120.8(2)
O6 B5 O10 123.7(3)
O6 B5 O5 120.8(2)
O10 B5 O5 115.5(2)
B2 O1 B1 121.8(4)
B2 O2 B3 119.4(2)
B3 O3 B1 125.0(5)
B4 O4 B1 124.1(2)
B4 O5 B5 119.3(2)
B5 O6 B1 124.4(2)
B2 O7 H7 109.5
B3 O8 H8 109.5
B4 O9 H9 109.5
B5 O10 H10 109.5
C17 N11 C12 112.6(13)
C17 N11 C16 104.8(13)
C12 N11 C16 110.1(14)
C17 N11 H11 109.8
C12 N11 H11 109.8
C16 N11 H11 109.8
C13 C12 N11 107.3(13)
C13 C12 H12A 110.3
N11 C12 H12A 110.3
C13 C12 H12B 110.3
N11 C12 H12B 110.3
H12A C12 H12B 108.5
C14 C13 C12 117.4(15)
C14 C13 H13A 108.0
C12 C13 H13A 108.0
C14 C13 H13B 108.0
C12 C13 H13B 108.0
H13A C13 H13B 107.2
C13 C14 C15 117.9(16)
C13 C14 H14A 107.8
C15 C14 H14A 107.8
C13 C14 H14B 107.8
C15 C14 H14B 107.8
H14A C14 H14B 107.2
C16 C15 C14 112.3(16)
C16 C15 H15A 109.1
C14 C15 H15A 109.1
C16 C15 H15B 109.1
C14 C15 H15B 109.1
H15A C15 H15B 107.9
C15 C16 N11 113.6(15)
C15 C16 H16A 108.9
N11 C16 H16A 108.9
C15 C16 H16B 108.9
N11 C16 H16B 108.9
H16A C16 H16B 107.7
C18 C17 N11 111.7(14)
C18 C17 H17A 109.3
N11 C17 H17A 109.3
C18 C17 H17B 109.3
N11 C17 H17B 109.3
H17A C17 H17B 107.9
C17 C18 O19 104.7(15)
C17 C18 H18A 110.8
O19 C18 H18A 110.8
C17 C18 H18B 110.8
O19 C18 H18B 110.8
H18A C18 H18B 108.9
C27 N21 C26 110.2(15)
C27 N21 C22 114.5(14)
C26 N21 C22 110.6(15)
C27 N21 H21 107.1
C26 N21 H21 107.1
C22 N21 H21 107.1
N21 C22 C23 108.2(13)
N21 C22 H22A 110.1
C23 C22 H22A 110.1
N21 C22 H22B 110.1
C23 C22 H22B 110.1
H22A C22 H22B 108.4
C24 C23 C22 113.9(13)
C24 C23 H23A 108.8
C22 C23 H23A 108.8
C24 C23 H23B 108.8
C22 C23 H23B 108.8
H23A C23 H23B 107.7
C23 C24 C25 113.9(16)
C23 C24 H24A 108.8
C25 C24 H24A 108.8
C23 C24 H24B 108.8
C25 C24 H24B 108.8
H24A C24 H24B 107.7
C26 C25 C24 113.5(15)
C26 C25 H25A 108.9
C24 C25 H25A 108.9
C26 C25 H25B 108.9
C24 C25 H25B 108.9
H25A C25 H25B 107.7
C25 C26 N21 110.9(13)
C25 C26 H26A 109.5
N21 C26 H26A 109.5
C25 C26 H26B 109.4
N21 C26 H26B 109.5
H26A C26 H26B 108.0
C28 C27 N21 111.1(15)
C28 C27 H27A 109.4
N21 C27 H27A 109.4
C28 C27 H27B 109.4
N21 C27 H27B 109.4
H27A C27 H27B 108.0
C27 C28 O29 111.6(16)
C27 C28 H28A 109.3
O29 C28 H28A 109.3
C27 C28 H28B 109.3
O29 C28 H28B 109.3
H28A C28 H28B 108.0
C28 O29 H29 109.5
C37 N31 C36 116.9(13)
C37 N31 C32 114.3(14)
C36 N31 C32 110.2(13)
C37 N31 H31 104.7
C36 N31 H31 104.7
C32 N31 H31 104.7
C33 C32 N31 110.3(12)
C33 C32 H32A 109.6
N31 C32 H32A 109.6
C33 C32 H32B 109.6
N31 C32 H32B 109.6
H32A C32 H32B 108.1
C34 C33 C32 117.8(13)
C34 C33 H33A 107.9
C32 C33 H33A 107.9
C34 C33 H33B 107.9
C32 C33 H33B 107.9
H33A C33 H33B 107.2
C33 C34 C35 111.0(15)
C33 C34 H34A 109.4
C35 C34 H34A 109.4
C33 C34 H34B 109.4
C35 C34 H34B 109.4
H34A C34 H34B 108.0
C36 C35 C34 117.5(14)
C36 C35 H35A 107.9
C34 C35 H35A 107.9
C36 C35 H35B 107.9
C34 C35 H35B 107.9
H35A C35 H35B 107.2
C35 C36 N31 111.9(12)
C35 C36 H36A 109.2
N31 C36 H36A 109.2
C35 C36 H36B 109.2
N31 C36 H36B 109.2
H36A C36 H36B 107.9
C38 C37 N31 111.9(14)
C38 C37 H37A 109.2
N31 C37 H37A 109.2
C38 C37 H37B 109.2
N31 C37 H37B 109.2
H37A C37 H37B 107.9
C37 C38 O39 110.5(15)
C37 C38 H38A 109.5
O39 C38 H38A 109.5
C37 C38 H38B 109.5
O39 C38 H38B 109.5
H38A C38 H38B 108.1
C47 N41 C46 108.0(12)
C47 N41 C42 108.5(11)
C46 N41 C42 113.4(12)
C47 N41 H41 108.9
C46 N41 H41 108.9
C42 N41 H41 108.9
C43 C42 N41 107.8(11)
C43 C42 H42A 110.2
N41 C42 H42A 110.2
C43 C42 H42B 110.2
N41 C42 H42B 110.2
H42A C42 H42B 108.5
C44 C43 C42 113.9(15)
C44 C43 H43A 108.8
C42 C43 H43A 108.8
C44 C43 H43B 108.8
C42 C43 H43B 108.8
H43A C43 H43B 107.7
C43 C44 C45 108.3(14)
C43 C44 H44A 110.0
C45 C44 H44A 110.0
C43 C44 H44B 110.0
C45 C44 H44B 110.0
H44A C44 H44B 108.4
C46 C45 C44 108.5(14)
C46 C45 H45A 110.0
C44 C45 H45A 110.0
C46 C45 H45B 110.0
C44 C45 H45B 110.0
H45A C45 H45B 108.4
C45 C46 N41 112.2(12)
C45 C46 H46A 109.2
N41 C46 H46A 109.2
C45 C46 H46B 109.2
N41 C46 H46B 109.2
H46A C46 H46B 107.9
C48 C47 N41 121.0(14)
C48 C47 H47A 107.1
N41 C47 H47A 107.1
C48 C47 H47B 107.1
N41 C47 H47B 107.1
H47A C47 H47B 106.8
C47 C48 O49 120.7(15)
C47 C48 H48A 107.1
O49 C48 H48A 107.1
C47 C48 H48B 107.1
O49 C48 H48B 107.1
H48A C48 H48B 106.8

loop_
_geom_bond_atom_site_label_1
_geom_bond_atom_site_label_2
_geom_bond_distance
B1 O3 1.447(7)
B1 O4 1.468(3)
B1 O6 1.473(3)
B1 O1 1.480(8)
B2 O2 1.341(9)
B2 O1 1.374(6)
B2 O7 1.370(8)
B3 O8 1.338(9)
B3 O3 1.339(7)
B3 O2 1.412(9)
B4 O9 1.348(3)
B4 O4 1.352(3)
B4 O5 1.385(3)
B5 O6 1.341(3)
B5 O10 1.345(4)
B5 O5 1.390(4)
O7 H7 0.8400
O8 H8 0.8400
O9 H9 0.8400
O10 H10 0.8400
N11 C17 1.505(14)
N11 C12 1.517(14)
N11 C16 1.517(16)
N11 H11 0.9300
C12 C13 1.494(16)
C12 H12A 0.9900
C12 H12B 0.9900
C13 C14 1.462(16)
C13 H13A 0.9900
C13 H13B 0.9900
C14 C15 1.528(16)
C14 H14A 0.9900
C14 H14B 0.9900
C15 C16 1.473(16)
C15 H15A 0.9900
C15 H15B 0.9900
C16 H16A 0.9900
C16 H16B 0.9900
C17 C18 1.464(16)
C17 H17A 0.9900
C17 H17B 0.9900
C18 O19 1.553(17)
C18 H18A 0.9900
C18 H18B 0.9900
O19 H19 0.8400
N21 C27 1.498(14)
N21 C26 1.508(16)
N21 C22 1.512(14)
N21 H21 0.9300
C22 C23 1.510(16)
C22 H22A 0.9900
C22 H22B 0.9900
C23 C24 1.477(16)
C23 H23A 0.9900
C23 H23B 0.9900
C24 C25 1.532(17)
C24 H24A 0.9900
C24 H24B 0.9900
C25 C26 1.478(16)
C25 H25A 0.9900
C25 H25B 0.9900
C26 H26A 0.9900
C26 H26B 0.9900
C27 C28 1.458(16)
C27 H27A 0.9900
C27 H27B 0.9900
C28 O29 1.547(17)
C28 H28A 0.9900
C28 H28B 0.9900
O29 H29 0.8400
N31 C37 1.469(13)
N31 C36 1.484(15)
N31 C32 1.520(14)
N31 H31 0.9300
C32 C33 1.502(15)
C32 H32A 0.9900
C32 H32B 0.9900
C33 C34 1.460(16)
C33 H33A 0.9900
C33 H33B 0.9900
C34 C35 1.529(16)
C34 H34A 0.9900
C34 H34B 0.9900
C35 C36 1.463(15)
C35 H35A 0.9900
C35 H35B 0.9900
C36 H36A 0.9900
C36 H36B 0.9900
C37 C38 1.451(15)
C37 H37A 0.9900
C37 H37B 0.9900
C38 O39 1.528(17)
C38 H38A 0.9900
C38 H38B 0.9900
O39 H39 0.8400
N41 C47 1.486(14)
N41 C46 1.495(14)
N41 C42 1.526(12)
N41 H41 0.9300
C42 C43 1.510(15)
C42 H42A 0.9900
C42 H42B 0.9900
C43 C44 1.479(15)
C43 H43A 0.9900
C43 H43B 0.9900
C44 C45 1.553(16)
C44 H44A 0.9900
C44 H44B 0.9900
C45 C46 1.470(16)
C45 H45A 0.9900
C45 H45B 0.9900
C46 H46A 0.9900
C46 H46B 0.9900
C47 C48 1.405(15)
C47 H47A 0.9900
C47 H47B 0.9900
C48 O49 1.508(15)
C48 H48A 0.9900
C48 H48B 0.9900
O49 H49 0.8400

loop_
_geom_hbond_atom_site_label_D
_geom_hbond_atom_site_label_H
_geom_hbond_atom_site_label_A
_geom_hbond_distance_DH
_geom_hbond_distance_HA
_geom_hbond_distance_DA
_geom_hbond_angle_DHA
_geom_hbond_site_symmetry_A
O7 H7 O3 0.84 1.90 2.732(6) 169.2 4_546
O8 H8 O1 0.84 1.96 2.742(6) 154.9 4_556
O9 H9 O5 0.84 1.99 2.789(3) 158.6 2
O10 H10 O6 0.84 1.94 2.674(3) 144.6 2_556
N11 H11 O4 0.93 2.15 3.06(2) 166.3 .
N21 H21 O4 0.93 1.91 2.83(3) 168.3 .
O29 H29 O8 0.84 2.59 3.32(4) 145.9 2_656
N31 H31 O4 0.93 1.89 2.79(2) 162.6 .
N41 H41 O4 0.93 1.95 2.862(15) 167.7 .
O49 H49 O8 0.84 2.10 2.842(11) 146.7 1_554
